data_7156799
loop_
_publ_author_name
'Yi, Xiaofei'
'Chen, Kai'
'Chen, Wei'
'Chen, Wanzhi'
'Liu, Miaochang'
'Wu, Huayue'

_publ_section_title
;
 Synthesis of cyclic gem-dinitro compounds via radical nitration of
 1,6-diynes with Fe(NO<sub>3</sub>)<sub>3</sub>&#x00B7;9H<sub>2</sub>O.
;
_journal_issue 19
_journal_name_full 'Organic &amp; biomolecular chemistry'
_journal_page_first 4725
_journal_page_last 4728
_journal_paper_doi 10.1039/c9ob00431a
_journal_volume 17
_journal_year 2019
_chemical_formula_sum 'C21 H20 N4 O9 S'
_chemical_formula_weight 504.47
_space_group_IT_number 14
_space_group_name_Hall '-P 2ybc'
_space_group_name_H-M_alt 'P 1 21/c 1'
_symmetry_cell_setting monoclinic
_symmetry_space_group_name_Hall '-P 2ybc'
_symmetry_space_group_name_H-M 'P 1 21/c 1'
_atom_sites_solution_hydrogens geom
_atom_sites_solution_primary direct
_atom_sites_solution_secondary difmap
_audit_creation_method SHELXL-97
_audit_update_record
;
2019-01-28 deposited with the CCDC.    2019-04-23 downloaded from the CCDC.
;
_cell_angle_alpha 90.00
_cell_angle_beta 114.957(2)
_cell_angle_gamma 90.00
_cell_formula_units_Z 4
_cell_length_a 16.1433(7)
_cell_length_b 9.7950(4)
_cell_length_c 16.3549(7)
_cell_measurement_reflns_used 2674
_cell_measurement_temperature 293(2)
_cell_measurement_theta_max 29.2265
_cell_measurement_theta_min 3.6275
_cell_volume 2344.62(18)
_computing_cell_refinement 'Bruker FRAMBO'
_computing_data_collection 'Bruker FRAMBO'
_computing_data_reduction 'Bruker SAINT'
_computing_molecular_graphics 'Bruker SHELXTL'
_computing_publication_material 'Bruker SHELXTL'
_computing_structure_refinement 'SHELXL-97 (Sheldrick, 1997)'
_computing_structure_solution 'SHELXS-97 (Sheldrick, 1990)'
_diffrn_ambient_temperature 293(2)
_diffrn_measured_fraction_theta_full 0.990
_diffrn_measured_fraction_theta_max 0.990
_diffrn_measurement_device_type 'Xcalibur, Atlas, Gemini ultra'
_diffrn_measurement_method '\w scans'
_diffrn_radiation_monochromator graphite
_diffrn_radiation_source 'fine-focus sealed tube'
_diffrn_radiation_type MoK\a
_diffrn_radiation_wavelength 0.71073
_diffrn_reflns_av_R_equivalents 0.0470
_diffrn_reflns_av_sigmaI/netI 0.0528
_diffrn_reflns_limit_h_max 19
_diffrn_reflns_limit_h_min -19
_diffrn_reflns_limit_k_max 11
_diffrn_reflns_limit_k_min -10
_diffrn_reflns_limit_l_max 19
_diffrn_reflns_limit_l_min -19
_diffrn_reflns_number 14081
_diffrn_reflns_theta_full 25.01
_diffrn_reflns_theta_max 25.01
_diffrn_reflns_theta_min 2.49
_exptl_absorpt_coefficient_mu 0.197
_exptl_absorpt_correction_T_max 0.9691
_exptl_absorpt_correction_T_min 0.9505
_exptl_absorpt_correction_type multi-scan
_exptl_absorpt_process_details sadabs
_exptl_crystal_colour orange
_exptl_crystal_density_diffrn 1.429
_exptl_crystal_density_method 'not measured'
_exptl_crystal_description block
_exptl_crystal_F_000 1048
_exptl_crystal_size_max 0.26
_exptl_crystal_size_mid 0.18
_exptl_crystal_size_min 0.16
_refine_diff_density_max 0.597
_refine_diff_density_min -0.627
_refine_diff_density_rms 0.083
_refine_ls_extinction_coef 0.009(2)
_refine_ls_extinction_expression Fc^*^=kFc[1+0.001xFc^2^\l^3^/sin(2\q)]^-1/4^
_refine_ls_extinction_method SHELXL
_refine_ls_goodness_of_fit_ref 1.101
_refine_ls_hydrogen_treatment mixed
_refine_ls_matrix_type full
_refine_ls_number_parameters 320
_refine_ls_number_reflns 4094
_refine_ls_number_restraints 0
_refine_ls_restrained_S_all 1.101
_refine_ls_R_factor_all 0.1113
_refine_ls_R_factor_gt 0.0805
_refine_ls_shift/su_max 0.000
_refine_ls_shift/su_mean 0.000
_refine_ls_structure_factor_coef Fsqd
_refine_ls_weighting_details 'calc w=1/[\s^2^(Fo^2^)+(0.1360P)^2^+1.8498P] where P=(Fo^2^+2Fc^2^)/3'
_refine_ls_weighting_scheme calc
_refine_ls_wR_factor_gt 0.2259
_refine_ls_wR_factor_ref 0.2554
_reflns_number_gt 2634
_reflns_number_total 4094
_reflns_threshold_expression >2sigma(I)
_cod_data_source_file c9ob00431a2.cif
_cod_data_source_block 190117_yxf181225_1_0m
_cod_depositor_comments
;
The following automatic conversions were performed:

'_symmetry_cell_setting' value 'Monoclinic' changed to 'monoclinic'
according to
/home/data/users/saulius/crontab/automatic-downloads/rss-feeds/RSC/lib/dictionaries/cif_core.dic
dictionary named 'cif_core.dic' version 2.4.2 from 2011-04-26.

Automatic conversion script
Id: cif_fix_values 4973 2017-02-22 13:04:09Z antanas 

 Adding full bibliography for 7156797--7156799.cif.
;
_cod_original_cell_volume 2344.62(17)
_cod_original_sg_symbol_H-M P2(1)/c
_cod_database_code 7156799

loop_
_symmetry_equiv_pos_as_xyz
'x, y, z'
'-x, y+1/2, -z+1/2'
'-x, -y, -z'
'x, -y-1/2, z-1/2'

loop_
_atom_site_label
_atom_site_type_symbol
_atom_site_fract_x
_atom_site_fract_y
_atom_site_fract_z
_atom_site_U_iso_or_equiv
_atom_site_adp_type
_atom_site_occupancy
_atom_site_symmetry_multiplicity
_atom_site_calc_flag
_atom_site_refinement_flags
S1 S 0.51672(7) 0.89518(12) 0.81654(7) 0.0473(4) Uani 1 1 d .
N3 N 0.6230(2) 0.8473(4) 0.8448(2) 0.0452(9) Uani 1 1 d .
C18 C 0.7720(3) 0.5884(5) 0.7893(3) 0.0460(10) Uani 1 1 d .
C20 C 0.6345(3) 0.7158(5) 0.8055(3) 0.0470(10) Uani 1 1 d .
H20A H 0.5991 0.7167 0.7406 0.056 Uiso 1 1 calc R
H20B H 0.6130 0.6409 0.8303 0.056 Uiso 1 1 calc R
C22 C 0.8013(3) 0.7746(5) 0.8859(3) 0.0482(11) Uani 1 1 d .
O1 O 0.4713(2) 0.8811(3) 0.72109(19) 0.0565(9) Uani 1 1 d .
N5 N 0.7324(3) 0.6003(5) 0.6870(3) 0.0599(11) Uani 1 1 d .
C2 C 0.7820(3) 0.8815(5) 0.9404(3) 0.0505(11) Uani 1 1 d .
O2 O 0.5225(2) 1.0271(3) 0.8566(2) 0.0593(9) Uani 1 1 d .
C1 C 0.6874(3) 0.8646(5) 0.9387(3) 0.0487(11) Uani 1 1 d .
H1A H 0.6861 0.7854 0.9737 0.058 Uiso 1 1 calc R
H1B H 0.6717 0.9446 0.9641 0.058 Uiso 1 1 calc R
N1 N 0.8520(3) 0.8752(5) 1.0383(3) 0.0642(12) Uani 1 1 d .
C3 C 0.7335(3) 0.6972(5) 0.8276(3) 0.0460(10) Uani 1 1 d .
C21 C 1.0295(3) 0.6019(6) 0.8616(4) 0.0683(14) Uani 1 1 d .
C17 C 0.8898(3) 0.7300(5) 0.8891(3) 0.0537(12) Uani 1 1 d .
O8 O 0.7335(4) 0.5026(6) 0.6434(3) 0.1135(17) Uani 1 1 d .
C19 C 0.8725(3) 0.6217(5) 0.8284(3) 0.0504(11) Uani 1 1 d .
C6 C 0.9408(3) 0.5588(6) 0.8124(3) 0.0621(13) Uani 1 1 d .
H6 H 0.9274 0.4896 0.7699 0.074 Uiso 1 1 calc R
C23 C 0.9794(3) 0.7703(6) 0.9394(4) 0.0698(15) Uani 1 1 d .
H23 H 0.9932 0.8389 0.9824 0.084 Uiso 1 1 calc R
O11 O 1.1037(2) 0.5510(5) 0.8524(3) 0.0890(13) Uani 1 1 d .
C24 C 0.4683(3) 0.7825(5) 0.8660(3) 0.0449(10) Uani 1 1 d .
N4 N 0.7922(3) 1.0258(5) 0.9084(3) 0.0632(11) Uani 1 1 d .
O3 O 0.8496(4) 1.0405(5) 0.8811(4) 0.1076(17) Uani 1 1 d .
O4 O 0.7453(3) 1.1160(4) 0.9162(4) 0.0957(14) Uani 1 1 d .
O5 O 0.8606(3) 0.7658(5) 1.0740(3) 0.1059(16) Uani 1 1 d .
O7 O 0.7050(3) 0.7113(6) 0.6543(3) 0.1015(15) Uani 1 1 d .
C29 C 0.3897(3) 0.6033(5) 0.9453(3) 0.0545(12) Uani 1 1 d .
C30 C 0.3809(3) 0.5824(5) 0.8587(3) 0.0578(12) Uani 1 1 d .
H30 H 0.3482 0.5071 0.8266 0.069 Uiso 1 1 calc R
C28 C 0.4398(3) 0.7161(5) 0.9929(3) 0.0591(13) Uani 1 1 d .
H28 H 0.4468 0.7316 1.0515 0.071 Uiso 1 1 calc R
C31 C 0.4191(3) 0.6696(5) 0.8185(3) 0.0538(12) Uani 1 1 d .
H31 H 0.4122 0.6534 0.7599 0.065 Uiso 1 1 calc R
O6 O 0.8919(3) 0.9748(5) 1.0737(3) 0.1075(17) Uani 1 1 d .
C27 C 0.4788(3) 0.8039(5) 0.9545(3) 0.0539(12) Uani 1 1 d .
H27 H 0.5125 0.8781 0.9872 0.065 Uiso 1 1 calc R
C33 C 0.3471(4) 0.5071(7) 0.9883(4) 0.0799(17) Uani 1 1 d .
H33A H 0.2993 0.5534 0.9975 0.120 Uiso 1 1 calc R
H33B H 0.3927 0.4766 1.0453 0.120 Uiso 1 1 calc R
H33C H 0.3220 0.4298 0.9496 0.120 Uiso 1 1 calc R
C34 C 1.0479(3) 0.7060(7) 0.9240(4) 0.0755(16) Uani 1 1 d .
H34 H 1.1081 0.7336 0.9566 0.091 Uiso 1 1 calc R
C35 C 1.0875(4) 0.4615(8) 0.7784(4) 0.089(2) Uani 1 1 d .
H35A H 1.0565 0.3812 0.7844 0.134 Uiso 1 1 calc R
H35B H 1.1448 0.4361 0.7780 0.134 Uiso 1 1 calc R
H35C H 1.0505 0.5071 0.7230 0.134 Uiso 1 1 calc R
C36 C 0.7548(3) 0.4439(5) 0.8146(4) 0.0645(13) Uani 1 1 d .
H36A H 0.7804 0.3784 0.7881 0.097 Uiso 1 1 calc R
H36B H 0.6903 0.4288 0.7926 0.097 Uiso 1 1 calc R
H36C H 0.7831 0.4341 0.8790 0.097 Uiso 1 1 calc R

loop_
_atom_site_aniso_label
_atom_site_aniso_U_11
_atom_site_aniso_U_22
_atom_site_aniso_U_33
_atom_site_aniso_U_23
_atom_site_aniso_U_13
_atom_site_aniso_U_12
S1 0.0547(7) 0.0488(7) 0.0387(6) 0.0045(5) 0.0199(5) 0.0029(5)
N3 0.0484(19) 0.052(2) 0.0339(17) -0.0045(16) 0.0160(15) -0.0106(17)
C18 0.044(2) 0.050(3) 0.042(2) -0.002(2) 0.0168(18) -0.0031(19)
C20 0.050(2) 0.052(3) 0.040(2) -0.006(2) 0.0199(19) -0.009(2)
C22 0.044(2) 0.058(3) 0.043(2) -0.003(2) 0.0187(19) -0.005(2)
O1 0.0589(18) 0.066(2) 0.0386(16) 0.0120(15) 0.0149(14) 0.0042(16)
N5 0.057(2) 0.076(3) 0.044(2) -0.006(2) 0.0188(18) -0.001(2)
C2 0.054(2) 0.059(3) 0.036(2) 0.002(2) 0.0159(19) -0.009(2)
O2 0.080(2) 0.0413(18) 0.0597(19) -0.0019(16) 0.0328(17) 0.0009(16)
C1 0.056(3) 0.052(3) 0.039(2) -0.001(2) 0.0201(19) -0.002(2)
N1 0.058(2) 0.080(3) 0.044(2) -0.009(2) 0.0115(19) -0.009(2)
C3 0.045(2) 0.051(3) 0.039(2) -0.001(2) 0.0147(18) -0.010(2)
C21 0.055(3) 0.075(4) 0.072(3) 0.002(3) 0.024(3) 0.004(3)
C17 0.045(2) 0.061(3) 0.050(3) -0.002(2) 0.015(2) -0.004(2)
O8 0.164(5) 0.106(4) 0.062(3) -0.034(3) 0.039(3) 0.004(3)
C19 0.046(2) 0.056(3) 0.048(2) -0.002(2) 0.020(2) -0.007(2)
C6 0.054(3) 0.070(3) 0.059(3) -0.006(3) 0.021(2) 0.005(2)
C23 0.049(3) 0.078(4) 0.075(3) -0.019(3) 0.018(2) -0.009(3)
O11 0.051(2) 0.104(3) 0.108(3) -0.018(3) 0.030(2) 0.008(2)
C24 0.044(2) 0.052(3) 0.037(2) 0.000(2) 0.0162(18) 0.003(2)
N4 0.073(3) 0.059(3) 0.057(2) -0.009(2) 0.026(2) -0.018(2)
O3 0.160(4) 0.069(3) 0.148(4) -0.003(3) 0.118(4) -0.023(3)
O4 0.093(3) 0.055(3) 0.144(4) 0.002(3) 0.055(3) -0.005(2)
O5 0.123(4) 0.094(4) 0.063(3) 0.024(3) 0.002(2) -0.004(3)
O7 0.141(4) 0.111(4) 0.055(2) 0.020(3) 0.045(3) 0.032(3)
C29 0.061(3) 0.058(3) 0.046(2) 0.006(2) 0.024(2) -0.002(2)
C30 0.070(3) 0.054(3) 0.055(3) -0.009(2) 0.033(2) -0.012(2)
C28 0.078(3) 0.063(3) 0.042(2) -0.001(2) 0.031(2) 0.001(3)
C31 0.065(3) 0.060(3) 0.038(2) -0.005(2) 0.023(2) -0.004(2)
O6 0.111(3) 0.109(4) 0.065(3) -0.024(3) 0.000(2) -0.043(3)
C27 0.077(3) 0.045(3) 0.044(2) -0.005(2) 0.029(2) -0.005(2)
C33 0.083(4) 0.090(4) 0.074(4) 0.006(3) 0.041(3) -0.018(3)
C34 0.042(3) 0.088(4) 0.088(4) -0.009(3) 0.018(3) -0.008(3)
C35 0.074(4) 0.117(6) 0.084(4) 0.006(4) 0.038(3) 0.025(4)
C36 0.061(3) 0.054(3) 0.077(3) 0.002(3) 0.028(3) -0.007(2)

loop_
_atom_type_symbol
_atom_type_description
_atom_type_scat_dispersion_real
_atom_type_scat_dispersion_imag
_atom_type_scat_source
C C 0.0033 0.0016 'International Tables Vol C Tables 4.2.6.8 and 6.1.1.4'
H H 0.0000 0.0000 'International Tables Vol C Tables 4.2.6.8 and 6.1.1.4'
N N 0.0061 0.0033 'International Tables Vol C Tables 4.2.6.8 and 6.1.1.4'
O O 0.0106 0.0060 'International Tables Vol C Tables 4.2.6.8 and 6.1.1.4'
S S 0.1246 0.1234 'International Tables Vol C Tables 4.2.6.8 and 6.1.1.4'

loop_
_geom_angle_atom_site_label_1
_geom_angle_atom_site_label_2
_geom_angle_atom_site_label_3
_geom_angle
O1 S1 O2 119.5(2)
O1 S1 N3 105.89(17)
O2 S1 N3 105.6(2)
O1 S1 C24 109.0(2)
O2 S1 C24 108.3(2)
N3 S1 C24 107.97(19)
C1 N3 C20 113.2(3)
C1 N3 S1 117.3(3)
C20 N3 S1 115.6(3)
C3 C18 C19 103.4(3)
C3 C18 N5 110.4(4)
C19 C18 N5 109.2(3)
C3 C18 C36 112.9(4)
C19 C18 C36 111.7(4)
N5 C18 C36 109.1(4)
N3 C20 C3 108.5(3)
N3 C20 H20A 110.0
C3 C20 H20A 110.0
N3 C20 H20B 110.0
C3 C20 H20B 110.0
H20A C20 H20B 108.4
C3 C22 C17 110.2(4)
C3 C22 C2 120.5(4)
C17 C22 C2 129.1(4)
O8 N5 O7 123.4(5)
O8 N5 C18 119.2(5)
O7 N5 C18 117.4(4)
C22 C2 N1 110.5(4)
C22 C2 C1 111.9(4)
N1 C2 C1 108.0(3)
C22 C2 N4 111.2(4)
N1 C2 N4 104.8(4)
C1 C2 N4 110.1(4)
N3 C1 C2 107.3(3)
N3 C1 H1A 110.3
C2 C1 H1A 110.3
N3 C1 H1B 110.3
C2 C1 H1B 110.3
H1A C1 H1B 108.5
O6 N1 O5 125.0(5)
O6 N1 C2 119.5(5)
O5 N1 C2 115.5(4)
C22 C3 C20 124.9(4)
C22 C3 C18 109.9(4)
C20 C3 C18 125.2(4)
O11 C21 C6 124.7(5)
O11 C21 C34 115.3(5)
C6 C21 C34 120.0(5)
C23 C17 C19 118.9(4)
C23 C17 C22 133.7(5)
C19 C17 C22 107.4(4)
C6 C19 C17 122.4(4)
C6 C19 C18 128.7(4)
C17 C19 C18 108.8(4)
C21 C6 C19 118.0(5)
C21 C6 H6 121.0
C19 C6 H6 121.0
C34 C23 C17 118.4(5)
C34 C23 H23 120.8
C17 C23 H23 120.8
C21 O11 C35 117.6(4)
C31 C24 C27 119.2(4)
C31 C24 S1 120.5(3)
C27 C24 S1 120.3(3)
O3 N4 O4 124.9(5)
O3 N4 C2 116.7(5)
O4 N4 C2 118.3(4)
C30 C29 C28 118.3(4)
C30 C29 C33 121.2(5)
C28 C29 C33 120.4(4)
C31 C30 C29 121.9(5)
C31 C30 H30 119.1
C29 C30 H30 119.1
C27 C28 C29 120.9(4)
C27 C28 H28 119.6
C29 C28 H28 119.6
C30 C31 C24 119.5(4)
C30 C31 H31 120.2
C24 C31 H31 120.2
C28 C27 C24 120.2(4)
C28 C27 H27 119.9
C24 C27 H27 119.9
C29 C33 H33A 109.5
C29 C33 H33B 109.5
H33A C33 H33B 109.5
C29 C33 H33C 109.5
H33A C33 H33C 109.5
H33B C33 H33C 109.5
C21 C34 C23 122.1(5)
C21 C34 H34 119.0
C23 C34 H34 119.0
O11 C35 H35A 109.5
O11 C35 H35B 109.5
H35A C35 H35B 109.5
O11 C35 H35C 109.5
H35A C35 H35C 109.5
H35B C35 H35C 109.5
C18 C36 H36A 109.5
C18 C36 H36B 109.5
H36A C36 H36B 109.5
C18 C36 H36C 109.5
H36A C36 H36C 109.5
H36B C36 H36C 109.5

loop_
_geom_bond_atom_site_label_1
_geom_bond_atom_site_label_2
_geom_bond_distance
S1 O1 1.424(3)
S1 O2 1.435(3)
S1 N3 1.645(4)
S1 C24 1.737(4)
N3 C1 1.456(5)
N3 C20 1.486(6)
C18 C3 1.498(6)
C18 C19 1.506(6)
C18 N5 1.522(6)
C18 C36 1.533(6)
C20 C3 1.493(6)
C20 H20A 0.9700
C20 H20B 0.9700
C22 C3 1.342(6)
C22 C17 1.474(6)
C22 C2 1.491(6)
N5 O8 1.198(6)
N5 O7 1.210(6)
C2 N1 1.523(6)
C2 C1 1.524(6)
C2 N4 1.541(6)
C1 H1A 0.9700
C1 H1B 0.9700
N1 O6 1.178(6)
N1 O5 1.199(6)
C21 O11 1.362(6)
C21 C6 1.380(7)
C21 C34 1.384(8)
C17 C23 1.386(6)
C17 C19 1.398(6)
C19 C6 1.381(6)
C6 H6 0.9300
C23 C34 1.385(7)
C23 H23 0.9300
O11 C35 1.426(7)
C24 C31 1.392(6)
C24 C27 1.399(6)
N4 O3 1.194(6)
N4 O4 1.204(6)
C29 C30 1.378(6)
C29 C28 1.396(7)
C29 C33 1.505(7)
C30 C31 1.373(6)
C30 H30 0.9300
C28 C27 1.366(6)
C28 H28 0.9300
C31 H31 0.9300
C27 H27 0.9300
C33 H33A 0.9600
C33 H33B 0.9600
C33 H33C 0.9600
C34 H34 0.9300
C35 H35A 0.9600
C35 H35B 0.9600
C35 H35C 0.9600
C36 H36A 0.9600
C36 H36B 0.9600
C36 H36C 0.9600

loop_
_geom_torsion_atom_site_label_1
_geom_torsion_atom_site_label_2
_geom_torsion_atom_site_label_3
_geom_torsion_atom_site_label_4
_geom_torsion
O1 S1 N3 C1 174.0(3)
O2 S1 N3 C1 46.3(4)
C24 S1 N3 C1 -69.4(4)
O1 S1 N3 C20 -48.4(3)
O2 S1 N3 C20 -176.1(3)
C24 S1 N3 C20 68.2(3)
C1 N3 C20 C3 -48.2(4)
S1 N3 C20 C3 172.5(3)
C3 C18 N5 O8 -158.3(5)
C19 C18 N5 O8 88.7(6)
C36 C18 N5 O8 -33.7(6)
C3 C18 N5 O7 25.1(6)
C19 C18 N5 O7 -87.9(5)
C36 C18 N5 O7 149.7(5)
C3 C22 C2 N1 134.7(4)
C17 C22 C2 N1 -41.0(6)
C3 C22 C2 C1 14.3(6)
C17 C22 C2 C1 -161.3(4)
C3 C22 C2 N4 -109.3(5)
C17 C22 C2 N4 75.1(6)
C20 N3 C1 C2 68.5(4)
S1 N3 C1 C2 -153.0(3)
C22 C2 C1 N3 -48.6(5)
N1 C2 C1 N3 -170.4(4)
N4 C2 C1 N3 75.7(4)
C22 C2 N1 O6 127.3(5)
C1 C2 N1 O6 -109.9(5)
N4 C2 N1 O6 7.4(6)
C22 C2 N1 O5 -53.9(6)
C1 C2 N1 O5 68.8(6)
N4 C2 N1 O5 -173.9(5)
C17 C22 C3 C20 -178.3(4)
C2 C22 C3 C20 5.3(7)
C17 C22 C3 C18 2.6(5)
C2 C22 C3 C18 -173.8(4)
N3 C20 C3 C22 10.5(6)
N3 C20 C3 C18 -170.6(4)
C19 C18 C3 C22 -4.6(5)
N5 C18 C3 C22 -121.3(4)
C36 C18 C3 C22 116.3(4)
C19 C18 C3 C20 176.3(4)
N5 C18 C3 C20 59.6(5)
C36 C18 C3 C20 -62.9(5)
C3 C22 C17 C23 -177.0(6)
C2 C22 C17 C23 -0.9(9)
C3 C22 C17 C19 0.7(5)
C2 C22 C17 C19 176.8(4)
C23 C17 C19 C6 -4.2(7)
C22 C17 C19 C6 177.7(4)
C23 C17 C19 C18 174.4(5)
C22 C17 C19 C18 -3.7(5)
C3 C18 C19 C6 -176.5(5)
N5 C18 C19 C6 -58.9(6)
C36 C18 C19 C6 61.9(6)
C3 C18 C19 C17 5.0(5)
N5 C18 C19 C17 122.5(4)
C36 C18 C19 C17 -116.6(4)
O11 C21 C6 C19 -179.1(5)
C34 C21 C6 C19 -0.6(8)
C17 C19 C6 C21 2.8(7)
C18 C19 C6 C21 -175.5(5)
C19 C17 C23 C34 3.3(8)
C22 C17 C23 C34 -179.2(5)
C6 C21 O11 C35 9.5(9)
C34 C21 O11 C35 -169.0(6)
O1 S1 C24 C31 20.7(4)
O2 S1 C24 C31 152.2(4)
N3 S1 C24 C31 -93.9(4)
O1 S1 C24 C27 -159.7(4)
O2 S1 C24 C27 -28.2(4)
N3 S1 C24 C27 85.7(4)
C22 C2 N4 O3 -33.9(6)
N1 C2 N4 O3 85.6(5)
C1 C2 N4 O3 -158.5(4)
C22 C2 N4 O4 149.4(4)
N1 C2 N4 O4 -91.2(5)
C1 C2 N4 O4 24.7(6)
C28 C29 C30 C31 -0.6(8)
C33 C29 C30 C31 179.7(5)
C30 C29 C28 C27 0.3(8)
C33 C29 C28 C27 179.9(5)
C29 C30 C31 C24 0.1(8)
C27 C24 C31 C30 0.8(7)
S1 C24 C31 C30 -179.6(4)
C29 C28 C27 C24 0.6(7)
C31 C24 C27 C28 -1.1(7)
S1 C24 C27 C28 179.2(4)
O11 C21 C34 C23 178.5(5)
C6 C21 C34 C23 -0.1(9)
C17 C23 C34 C21 -1.2(9)
